data_4348438
loop_
_publ_author_name
'Macdonald, Charles L. B.'
'Binder, Justin F.'
'Swidan, Ala'aeddeen'
'Nguyen, Jennifer H.'
'Kosnik, Stephanie C.'
'Ellis, Bobby D.'

_publ_section_title
;
 Convenient Preparation and Detailed Analysis of a Series of
 NHC-Stabilized Phosphorus(I) Dyes and Their Derivatives.
;
_journal_issue 14
_journal_name_full 'Inorganic chemistry'
_journal_page_first 7152
_journal_page_last 7166
_journal_paper_doi 10.1021/acs.inorgchem.6b01163
_journal_volume 55
_journal_year 2016
_chemical_formula_moiety 'C15 H27 N4 P, 2(C F3 O3 S)'
_chemical_formula_sum 'C17 H27 F6 N4 O6 P S2'
_chemical_formula_weight 592.51
_space_group_crystal_system monoclinic
_space_group_IT_number 14
_space_group_name_Hall '-P 2ybc'
_space_group_name_H-M_alt 'P 1 21/c 1'
_atom_sites_solution_hydrogens geom
_audit_creation_method SHELXL-2014/7
_cell_angle_alpha 90
_cell_angle_beta 99.477(2)
_cell_angle_gamma 90
_cell_formula_units_Z 4
_cell_length_a 8.2808(6)
_cell_length_b 14.1563(10)
_cell_length_c 21.9892(17)
_cell_measurement_reflns_used 9874
_cell_measurement_temperature 243(2)
_cell_measurement_theta_max 25.80
_cell_measurement_theta_min 2.86
_cell_volume 2542.5(3)
_computing_cell_refinement 'Bruker SAINT'
_computing_data_collection 'Bruker APEX2'
_computing_data_reduction 'Bruker SAINT'
_computing_molecular_graphics 'Bruker SHELXTL'
_computing_publication_material 'Bruker SHELXTL'
_computing_structure_refinement 'SHELXL-2014/7 (Sheldrick, 2014)'
_computing_structure_solution 'SHELXS-97 (Sheldrick 2008)'
_diffrn_ambient_temperature 243(2)
_diffrn_measured_fraction_theta_full 0.999
_diffrn_measured_fraction_theta_max 0.998
_diffrn_measurement_device_type 'Bruker APEX-II CCD'
_diffrn_measurement_method '\f and \w scans'
_diffrn_radiation_type MoK\a
_diffrn_radiation_wavelength 0.71073
_diffrn_reflns_av_R_equivalents 0.0636
_diffrn_reflns_av_unetI/netI 0.0283
_diffrn_reflns_Laue_measured_fraction_full 0.999
_diffrn_reflns_Laue_measured_fraction_max 0.998
_diffrn_reflns_limit_h_max 10
_diffrn_reflns_limit_h_min -10
_diffrn_reflns_limit_k_max 17
_diffrn_reflns_limit_k_min -17
_diffrn_reflns_limit_l_max 27
_diffrn_reflns_limit_l_min -27
_diffrn_reflns_number 62066
_diffrn_reflns_point_group_measured_fraction_full 0.999
_diffrn_reflns_point_group_measured_fraction_max 0.998
_diffrn_reflns_theta_full 25.242
_diffrn_reflns_theta_max 26.406
_diffrn_reflns_theta_min 2.864
_exptl_absorpt_coefficient_mu 0.357
_exptl_absorpt_correction_T_max 0.961
_exptl_absorpt_correction_T_min 0.904
_exptl_absorpt_correction_type multi-scan
_exptl_absorpt_process_details 'SADABS; Bruker,2014'
_exptl_crystal_colour colourless
_exptl_crystal_density_diffrn 1.548
_exptl_crystal_description prism
_exptl_crystal_F_000 1224
_exptl_crystal_size_max 0.171
_exptl_crystal_size_mid 0.141
_exptl_crystal_size_min 0.110
_refine_diff_density_max 0.405
_refine_diff_density_min -0.325
_refine_diff_density_rms 0.060
_refine_ls_extinction_method none
_refine_ls_goodness_of_fit_ref 1.096
_refine_ls_hydrogen_treatment constr
_refine_ls_matrix_type full
_refine_ls_number_parameters 407
_refine_ls_number_reflns 5203
_refine_ls_number_restraints 66
_refine_ls_restrained_S_all 1.101
_refine_ls_R_factor_all 0.0795
_refine_ls_R_factor_gt 0.0525
_refine_ls_shift/su_max 0.001
_refine_ls_shift/su_mean 0.000
_refine_ls_structure_factor_coef Fsqd
_refine_ls_weighting_details 'w=1/[\s^2^(Fo^2^)+(0.0514P)^2^+3.0740P] where P=(Fo^2^+2Fc^2^)/3'
_refine_ls_weighting_scheme calc
_refine_ls_wR_factor_gt 0.1194
_refine_ls_wR_factor_ref 0.1359
_reflns_Friedel_coverage 0.000
_reflns_number_gt 3903
_reflns_number_total 5203
_reflns_threshold_expression 'I > 2\s(I)'
_cod_data_source_file ic6b01163_si_017.cif
_cod_data_source_block shelx
_cod_original_sg_symbol_H-M 'P 21/c'
_cod_database_code 4348438
_shelx_shelxl_version_number 2014/7
_shelx_space_group_comment
;
The symmetry employed for this shelxl refinement is uniquely defined
by the following loop, which should always be used as a source of
symmetry information in preference to the above space-group names.
They are only intended as comments.
;
_shelx_estimated_absorpt_t_min 0.941
_shelx_estimated_absorpt_t_max 0.962

loop_
_space_group_symop_operation_xyz
'x, y, z'
'-x, y+1/2, -z+1/2'
'-x, -y, -z'
'x, -y-1/2, z-1/2'

loop_
_atom_site_label
_atom_site_type_symbol
_atom_site_fract_x
_atom_site_fract_y
_atom_site_fract_z
_atom_site_U_iso_or_equiv
_atom_site_adp_type
_atom_site_occupancy
_atom_site_site_symmetry_order
_atom_site_calc_flag
_atom_site_refinement_flags_posn
_atom_site_refinement_flags_adp
_atom_site_refinement_flags_occupancy
_atom_site_disorder_assembly
_atom_site_disorder_group
C31 C 0.5311(3) 0.2293(2) 0.35539(14) 0.0379(7) Uani 1 1 d . . . . .
H31A H 0.5321 0.1961 0.3169 0.057 Uiso 1 1 calc R U . . .
H31B H 0.6425 0.2376 0.3766 0.057 Uiso 1 1 calc R U . . .
H31C H 0.4802 0.2907 0.3469 0.057 Uiso 1 1 calc R U . . .
P P 0.41515(8) 0.16100(5) 0.40385(3) 0.02662(17) Uani 1 1 d . . . . .
C11 C 0.2047(3) 0.14651(18) 0.36254(12) 0.0264(6) Uani 1 1 d . . . . .
N12 N 0.1195(3) 0.17891(17) 0.30909(10) 0.0311(5) Uani 1 1 d . . . . .
N15 N 0.1064(3) 0.08400(15) 0.38462(10) 0.0279(5) Uani 1 1 d . . . . .
C13 C -0.0341(3) 0.1363(2) 0.29840(13) 0.0352(7) Uani 1 1 d . . . . .
C14 C -0.0417(3) 0.0778(2) 0.34607(13) 0.0329(6) Uani 1 1 d . . . . .
C21 C 0.3818(3) 0.24675(19) 0.46323(12) 0.0261(6) Uani 1 1 d . . . . .
N22 N 0.3294(3) 0.33685(16) 0.45976(10) 0.0300(5) Uani 1 1 d . . . . .
N25 N 0.4224(2) 0.22752(16) 0.52402(10) 0.0268(5) Uani 1 1 d . . . . .
C23 C 0.3369(3) 0.3743(2) 0.51799(13) 0.0337(6) Uani 1 1 d . . . . .
C24 C 0.3957(3) 0.3053(2) 0.55843(13) 0.0329(6) Uani 1 1 d . . . . .
C121 C 0.1793(4) 0.2408(3) 0.26404(15) 0.0473(8) Uani 1 1 d . . . . .
H12A H 0.2546 0.2869 0.2856 0.071 Uiso 1 1 calc R U . . .
H12B H 0.0875 0.2732 0.2397 0.071 Uiso 1 1 calc R U . . .
H12C H 0.2355 0.2032 0.2371 0.071 Uiso 1 1 calc R U . . .
C131 C -0.1565(4) 0.1535(3) 0.24211(15) 0.0519(9) Uani 1 1 d . . . . .
H13A H -0.2542 0.1166 0.2441 0.078 Uiso 1 1 calc R U . . .
H13B H -0.1108 0.1351 0.2060 0.078 Uiso 1 1 calc R U . . .
H13C H -0.1845 0.2201 0.2395 0.078 Uiso 1 1 calc R U . . .
C141 C -0.1758(4) 0.0145(3) 0.35921(18) 0.0520(9) Uani 1 1 d . . . . .
H14A H -0.2680 0.0190 0.3258 0.078 Uiso 1 1 calc R U . . .
H14B H -0.2099 0.0336 0.3975 0.078 Uiso 1 1 calc R U . . .
H14C H -0.1367 -0.0501 0.3628 0.078 Uiso 1 1 calc R U . . .
C151 C 0.1517(4) 0.0240(2) 0.43876(15) 0.0443(8) Uani 1 1 d . . . . .
H15A H 0.2678 0.0099 0.4440 0.066 Uiso 1 1 calc R U . . .
H15B H 0.0897 -0.0344 0.4332 0.066 Uiso 1 1 calc R U . . .
H15C H 0.1278 0.0566 0.4750 0.066 Uiso 1 1 calc R U . . .
C221 C 0.2584(4) 0.3874(2) 0.40354(14) 0.0417(7) Uani 1 1 d . . . . .
H22A H 0.3439 0.4214 0.3875 0.063 Uiso 1 1 calc R U . . .
H22B H 0.1766 0.4317 0.4129 0.063 Uiso 1 1 calc R U . . .
H22C H 0.2075 0.3424 0.3730 0.063 Uiso 1 1 calc R U . . .
C231 C 0.2845(5) 0.4724(2) 0.52973(17) 0.0530(9) Uani 1 1 d . . . . .
H23A H 0.1689 0.4796 0.5136 0.079 Uiso 1 1 calc R U . . .
H23B H 0.3472 0.5169 0.5095 0.079 Uiso 1 1 calc R U . . .
H23C H 0.3033 0.4844 0.5738 0.079 Uiso 1 1 calc R U . . .
C241 C 0.4255(5) 0.3053(3) 0.62698(15) 0.0517(9) Uani 1 1 d . . . . .
H24A H 0.4094 0.3685 0.6419 0.078 Uiso 1 1 calc R U . . .
H24B H 0.5368 0.2851 0.6419 0.078 Uiso 1 1 calc R U . . .
H24C H 0.3496 0.2623 0.6419 0.078 Uiso 1 1 calc R U . . .
C251 C 0.4790(3) 0.1367(2) 0.55109(13) 0.0351(7) Uani 1 1 d . . . . .
H25A H 0.3889 0.1045 0.5654 0.053 Uiso 1 1 calc R U . . .
H25B H 0.5666 0.1471 0.5856 0.053 Uiso 1 1 calc R U . . .
H25C H 0.5191 0.0982 0.5203 0.053 Uiso 1 1 calc R U . . .
O11 O 0.4112(4) 0.0381(2) 0.28348(16) 0.0911(11) Uani 1 1 d . . . . .
O12 O 0.4541(4) -0.1318(2) 0.27943(15) 0.0929(11) Uani 1 1 d . . . . .
O13 O 0.4893(4) -0.0351(2) 0.19518(15) 0.0773(9) Uani 1 1 d . . . . .
S1 S 0.41160(10) -0.04580(6) 0.24883(4) 0.0454(2) Uani 1 1 d . . . . .
C1 C 0.2000(4) -0.0600(2) 0.21534(17) 0.0499(8) Uani 1 1 d . . . . .
F11 F 0.1729(3) -0.13515(19) 0.17964(13) 0.0856(8) Uani 1 1 d . . . . .
F12 F 0.1392(3) 0.0150(2) 0.18519(14) 0.0979(9) Uani 1 1 d . . . . .
F13 F 0.1076(3) -0.0729(2) 0.25926(16) 0.1029(10) Uani 1 1 d . . . . .
O21 O 0.7829(9) 0.1744(7) 0.4848(5) 0.0501(18) Uani 0.775(5) 1 d . U P A 1
O22 O 1.0735(4) 0.1787(2) 0.5233(2) 0.0633(11) Uani 0.775(5) 1 d . U P A 1
O23 O 0.9491(7) 0.3114(4) 0.4640(2) 0.0753(14) Uani 0.775(5) 1 d . U P A 1
S2 S 0.9290(3) 0.23162(17) 0.50233(9) 0.0413(5) Uani 0.775(5) 1 d . U P A 1
C2 C 0.8934(7) 0.2879(4) 0.5728(3) 0.0482(13) Uani 0.775(5) 1 d . U P A 1
F21 F 1.0184(9) 0.3408(6) 0.5975(3) 0.0744(18) Uani 0.775(5) 1 d . U P A 1
F22 F 0.7583(4) 0.3384(2) 0.56602(19) 0.0879(13) Uani 0.775(5) 1 d . U P A 1
F23 F 0.8789(8) 0.2201(4) 0.6154(3) 0.0715(15) Uani 0.775(5) 1 d . U P A 1
O31 O 0.824(3) 0.153(2) 0.4840(19) 0.041(5) Uani 0.225(5) 1 d . U P A 2
O32 O 0.7379(13) 0.3188(8) 0.4856(8) 0.079(4) Uani 0.225(5) 1 d . U P A 2
O33 O 1.0034(18) 0.2662(11) 0.4580(8) 0.055(3) Uani 0.225(5) 1 d . U P A 2
S3 S 0.8710(9) 0.2487(5) 0.4902(4) 0.0408(15) Uani 0.225(5) 1 d . U P A 2
C3 C 0.953(3) 0.2572(17) 0.5705(12) 0.055(4) Uani 0.225(5) 1 d . U P A 2
F31 F 0.985(4) 0.362(2) 0.5776(13) 0.091(6) Uani 0.225(5) 1 d . U P A 2
F32 F 1.0814(16) 0.1986(10) 0.5838(7) 0.098(5) Uani 0.225(5) 1 d . U P A 2
F33 F 0.823(2) 0.2482(16) 0.6032(10) 0.081(5) Uani 0.225(5) 1 d . U P A 2

loop_
_atom_site_aniso_label
_atom_site_aniso_U_11
_atom_site_aniso_U_22
_atom_site_aniso_U_33
_atom_site_aniso_U_23
_atom_site_aniso_U_13
_atom_site_aniso_U_12
C31 0.0322(15) 0.0482(18) 0.0368(16) 0.0031(14) 0.0157(12) -0.0046(13)
P 0.0223(3) 0.0294(4) 0.0290(4) 0.0023(3) 0.0068(3) 0.0013(3)
C11 0.0263(13) 0.0290(14) 0.0246(13) -0.0002(11) 0.0057(10) 0.0043(11)
N12 0.0315(12) 0.0387(13) 0.0238(11) 0.0027(10) 0.0064(9) 0.0050(10)
N15 0.0263(11) 0.0283(12) 0.0293(12) 0.0016(9) 0.0050(9) 0.0016(9)
C13 0.0268(14) 0.0456(17) 0.0322(15) -0.0059(13) 0.0021(11) 0.0064(13)
C14 0.0253(13) 0.0364(16) 0.0362(16) -0.0062(13) 0.0031(11) 0.0016(12)
C21 0.0188(12) 0.0308(14) 0.0291(14) 0.0047(11) 0.0053(10) 0.0009(10)
N22 0.0277(11) 0.0309(12) 0.0324(12) 0.0050(10) 0.0074(9) 0.0033(10)
N25 0.0201(10) 0.0339(12) 0.0265(11) 0.0039(10) 0.0046(9) 0.0008(9)
C23 0.0288(14) 0.0375(16) 0.0362(16) -0.0020(13) 0.0098(12) 0.0006(12)
C24 0.0263(13) 0.0412(16) 0.0318(15) -0.0024(13) 0.0069(11) 0.0004(12)
C121 0.0478(19) 0.060(2) 0.0344(17) 0.0151(15) 0.0090(14) 0.0025(16)
C131 0.0405(18) 0.069(2) 0.0407(18) 0.0002(17) -0.0087(14) 0.0055(17)
C141 0.0330(16) 0.055(2) 0.066(2) 0.0015(18) 0.0024(15) -0.0102(15)
C151 0.0374(16) 0.0445(18) 0.0497(19) 0.0190(15) 0.0030(14) -0.0055(14)
C221 0.0497(18) 0.0376(17) 0.0381(17) 0.0117(14) 0.0078(14) 0.0119(14)
C231 0.064(2) 0.0405(19) 0.056(2) -0.0049(16) 0.0159(18) 0.0098(17)
C241 0.057(2) 0.065(2) 0.0334(17) -0.0041(16) 0.0082(15) 0.0082(18)
C251 0.0324(15) 0.0367(16) 0.0354(16) 0.0108(13) 0.0027(12) 0.0049(12)
O11 0.0672(19) 0.086(2) 0.115(3) -0.067(2) 0.0016(17) 0.0014(16)
O12 0.109(3) 0.078(2) 0.079(2) 0.0224(18) -0.0210(19) 0.0244(19)
O13 0.0691(18) 0.075(2) 0.098(2) -0.0077(17) 0.0454(17) -0.0065(15)
S1 0.0439(5) 0.0392(4) 0.0497(5) -0.0091(4) -0.0022(4) 0.0044(4)
C1 0.0467(19) 0.0453(19) 0.059(2) -0.0069(17) 0.0119(16) 0.0018(16)
F11 0.0634(14) 0.0871(18) 0.0999(19) -0.0495(15) -0.0053(13) -0.0062(13)
F12 0.0711(16) 0.0860(19) 0.125(2) 0.0197(17) -0.0175(16) 0.0314(14)
F13 0.0808(18) 0.103(2) 0.143(3) -0.0270(19) 0.0695(19) -0.0208(16)
O21 0.032(4) 0.073(6) 0.044(2) -0.006(3) 0.001(3) -0.016(3)
O22 0.0324(16) 0.062(2) 0.095(3) -0.016(2) 0.0094(17) 0.0064(15)
O23 0.089(4) 0.083(4) 0.057(2) 0.024(3) 0.020(2) -0.026(3)
S2 0.0321(10) 0.0547(11) 0.0375(8) 0.0027(7) 0.0069(7) -0.0101(8)
C2 0.038(3) 0.044(3) 0.065(3) -0.007(3) 0.014(3) -0.005(2)
F21 0.064(3) 0.081(4) 0.080(4) -0.035(3) 0.016(3) -0.031(3)
F22 0.0579(19) 0.075(2) 0.139(3) -0.012(2) 0.040(2) 0.0138(16)
F23 0.099(4) 0.076(3) 0.041(2) 0.0062(18) 0.016(2) -0.007(2)
O31 0.029(11) 0.042(9) 0.053(8) 0.003(6) 0.007(8) 0.009(7)
O32 0.035(6) 0.051(7) 0.146(12) 0.024(7) -0.007(7) 0.007(5)
O33 0.053(7) 0.059(8) 0.062(7) -0.003(7) 0.033(6) -0.013(6)
S3 0.039(4) 0.039(3) 0.046(3) 0.000(2) 0.009(3) 0.001(3)
C3 0.048(9) 0.056(9) 0.067(8) -0.007(8) 0.024(8) -0.013(7)
F31 0.080(10) 0.073(10) 0.118(13) -0.031(10) 0.008(10) -0.016(8)
F32 0.086(8) 0.103(9) 0.096(9) 0.025(7) -0.018(7) -0.021(7)
F33 0.077(10) 0.101(12) 0.074(10) -0.027(9) 0.037(8) -0.036(9)

loop_
_atom_type_symbol
_atom_type_description
_atom_type_scat_dispersion_real
_atom_type_scat_dispersion_imag
_atom_type_scat_source
C C 0.0033 0.0016 'International Tables Vol C Tables 4.2.6.8 and 6.1.1.4'
H H 0.0000 0.0000 'International Tables Vol C Tables 4.2.6.8 and 6.1.1.4'
N N 0.0061 0.0033 'International Tables Vol C Tables 4.2.6.8 and 6.1.1.4'
O O 0.0106 0.0060 'International Tables Vol C Tables 4.2.6.8 and 6.1.1.4'
F F 0.0171 0.0103 'International Tables Vol C Tables 4.2.6.8 and 6.1.1.4'
P P 0.1023 0.0942 'International Tables Vol C Tables 4.2.6.8 and 6.1.1.4'
S S 0.1246 0.1234 'International Tables Vol C Tables 4.2.6.8 and 6.1.1.4'

loop_
_geom_angle_atom_site_label_1
_geom_angle_atom_site_label_2
_geom_angle_atom_site_label_3
_geom_angle
P C31 H31A 109.5
P C31 H31B 109.5
H31A C31 H31B 109.5
P C31 H31C 109.5
H31A C31 H31C 109.5
H31B C31 H31C 109.5
C31 P C21 102.70(13)
C31 P C11 108.51(13)
C21 P C11 100.59(11)
N15 C11 N12 106.1(2)
N15 C11 P 118.38(19)
N12 C11 P 135.2(2)
C11 N12 C13 109.4(2)
C11 N12 C121 127.2(2)
C13 N12 C121 123.0(2)
C11 N15 C14 110.5(2)
C11 N15 C151 126.0(2)
C14 N15 C151 123.3(2)
C14 C13 N12 107.1(2)
C14 C13 C131 129.6(3)
N12 C13 C131 123.3(3)
C13 C14 N15 106.8(2)
C13 C14 C141 130.7(3)
N15 C14 C141 122.4(3)
N22 C21 N25 105.8(2)
N22 C21 P 132.2(2)
N25 C21 P 121.88(19)
C21 N22 C23 110.3(2)
C21 N22 C221 126.3(2)
C23 N22 C221 123.2(2)
C21 N25 C24 110.3(2)
C21 N25 C251 126.2(2)
C24 N25 C251 123.4(2)
C24 C23 N22 106.8(2)
C24 C23 C231 129.9(3)
N22 C23 C231 123.3(3)
C23 C24 N25 106.8(2)
C23 C24 C241 130.3(3)
N25 C24 C241 122.9(3)
N12 C121 H12A 109.5
N12 C121 H12B 109.5
H12A C121 H12B 109.5
N12 C121 H12C 109.5
H12A C121 H12C 109.5
H12B C121 H12C 109.5
C13 C131 H13A 109.5
C13 C131 H13B 109.5
H13A C131 H13B 109.5
C13 C131 H13C 109.5
H13A C131 H13C 109.5
H13B C131 H13C 109.5
C14 C141 H14A 109.5
C14 C141 H14B 109.5
H14A C141 H14B 109.5
C14 C141 H14C 109.5
H14A C141 H14C 109.5
H14B C141 H14C 109.5
N15 C151 H15A 109.5
N15 C151 H15B 109.5
H15A C151 H15B 109.5
N15 C151 H15C 109.5
H15A C151 H15C 109.5
H15B C151 H15C 109.5
N22 C221 H22A 109.5
N22 C221 H22B 109.5
H22A C221 H22B 109.5
N22 C221 H22C 109.5
H22A C221 H22C 109.5
H22B C221 H22C 109.5
C23 C231 H23A 109.5
C23 C231 H23B 109.5
H23A C231 H23B 109.5
C23 C231 H23C 109.5
H23A C231 H23C 109.5
H23B C231 H23C 109.5
C24 C241 H24A 109.5
C24 C241 H24B 109.5
H24A C241 H24B 109.5
C24 C241 H24C 109.5
H24A C241 H24C 109.5
H24B C241 H24C 109.5
N25 C251 H25A 109.5
N25 C251 H25B 109.5
H25A C251 H25B 109.5
N25 C251 H25C 109.5
H25A C251 H25C 109.5
H25B C251 H25C 109.5
O12 S1 O11 119.5(2)
O12 S1 O13 111.8(2)
O11 S1 O13 113.2(2)
O12 S1 C1 104.4(2)
O11 S1 C1 103.12(17)
O13 S1 C1 102.28(18)
F12 C1 F11 109.9(3)
F12 C1 F13 105.0(3)
F11 C1 F13 104.9(3)
F12 C1 S1 112.6(3)
F11 C1 S1 113.1(2)
F13 C1 S1 110.7(3)
O22 S2 O23 115.6(3)
O22 S2 O21 114.3(4)
O23 S2 O21 117.1(5)
O22 S2 C2 101.6(3)
O23 S2 C2 102.0(4)
O21 S2 C2 103.1(4)
F22 C2 F21 109.5(6)
F22 C2 F23 107.0(6)
F21 C2 F23 105.6(6)
F22 C2 S2 113.4(4)
F21 C2 S2 112.0(5)
F23 C2 S2 108.9(5)
O31 S3 O33 110.1(15)
O31 S3 O32 116.5(12)
O33 S3 O32 118.6(10)
O31 S3 C3 102.4(19)
O33 S3 C3 106.4(11)
O32 S3 C3 100.4(11)
F32 C3 F33 119(2)
F32 C3 F31 118(2)
F33 C3 F31 100(2)
F32 C3 S3 109.3(16)
F33 C3 S3 107.7(18)
F31 C3 S3 101.5(18)

loop_
_geom_bond_atom_site_label_1
_geom_bond_atom_site_label_2
_geom_bond_distance
C31 P 1.825(3)
C31 H31A 0.9700
C31 H31B 0.9700
C31 H31C 0.9700
P C21 1.837(3)
P C11 1.839(3)
C11 N15 1.346(3)
C11 N12 1.348(3)
N12 C13 1.392(4)
N12 C121 1.468(4)
N15 C14 1.374(3)
N15 C151 1.460(4)
C13 C14 1.345(4)
C13 C131 1.485(4)
C14 C141 1.491(4)
C21 N22 1.346(3)
C21 N25 1.351(3)
N22 C23 1.378(4)
N22 C221 1.465(4)
N25 C24 1.374(4)
N25 C251 1.461(3)
C23 C24 1.356(4)
C23 C231 1.490(4)
C24 C241 1.487(4)
C121 H12A 0.9700
C121 H12B 0.9700
C121 H12C 0.9700
C131 H13A 0.9700
C131 H13B 0.9700
C131 H13C 0.9700
C141 H14A 0.9700
C141 H14B 0.9700
C141 H14C 0.9700
C151 H15A 0.9700
C151 H15B 0.9700
C151 H15C 0.9700
C221 H22A 0.9700
C221 H22B 0.9700
C221 H22C 0.9700
C231 H23A 0.9700
C231 H23B 0.9700
C231 H23C 0.9700
C241 H24A 0.9700
C241 H24B 0.9700
C241 H24C 0.9700
C251 H25A 0.9700
C251 H25B 0.9700
C251 H25C 0.9700
O11 S1 1.411(3)
O12 S1 1.408(3)
O13 S1 1.441(3)
S1 C1 1.797(4)
C1 F12 1.308(4)
C1 F11 1.319(4)
C1 F13 1.340(4)
O21 S2 1.454(10)
O22 S2 1.423(4)
O23 S2 1.435(5)
S2 C2 1.810(7)
C2 F22 1.316(7)
C2 F21 1.319(10)
C2 F23 1.360(9)
O31 S3 1.41(4)
O32 S3 1.474(13)
O33 S3 1.421(16)
S3 C3 1.79(3)
C3 F32 1.34(3)
C3 F33 1.40(3)
C3 F31 1.50(4)

loop_
_geom_torsion_atom_site_label_1
_geom_torsion_atom_site_label_2
_geom_torsion_atom_site_label_3
_geom_torsion_atom_site_label_4
_geom_torsion
C31 P C11 N15 167.9(2)
C21 P C11 N15 -84.7(2)
C31 P C11 N12 -5.2(3)
C21 P C11 N12 102.2(3)
N15 C11 N12 C13 0.5(3)
P C11 N12 C13 174.2(2)
N15 C11 N12 C121 -172.9(3)
P C11 N12 C121 0.8(5)
N12 C11 N15 C14 -1.1(3)
P C11 N15 C14 -176.04(19)
N12 C11 N15 C151 173.9(3)
P C11 N15 C151 -1.1(4)
C11 N12 C13 C14 0.2(3)
C121 N12 C13 C14 174.0(3)
C11 N12 C13 C131 -177.5(3)
C121 N12 C13 C131 -3.8(4)
N12 C13 C14 N15 -0.9(3)
C131 C13 C14 N15 176.7(3)
N12 C13 C14 C141 179.9(3)
C131 C13 C14 C141 -2.5(6)
C11 N15 C14 C13 1.3(3)
C151 N15 C14 C13 -173.9(3)
C11 N15 C14 C141 -179.4(3)
C151 N15 C14 C141 5.4(4)
C31 P C21 N22 47.6(3)
C11 P C21 N22 -64.3(3)
C31 P C21 N25 -127.1(2)
C11 P C21 N25 121.0(2)
N25 C21 N22 C23 0.0(3)
P C21 N22 C23 -175.3(2)
N25 C21 N22 C221 -174.3(2)
P C21 N22 C221 10.4(4)
N22 C21 N25 C24 -0.1(3)
P C21 N25 C24 175.86(18)
N22 C21 N25 C251 177.0(2)
P C21 N25 C251 -7.1(3)
C21 N22 C23 C24 0.0(3)
C221 N22 C23 C24 174.5(3)
C21 N22 C23 C231 -179.0(3)
C221 N22 C23 C231 -4.4(4)
N22 C23 C24 N25 -0.1(3)
C231 C23 C24 N25 178.8(3)
N22 C23 C24 C241 -178.4(3)
C231 C23 C24 C241 0.4(6)
C21 N25 C24 C23 0.1(3)
C251 N25 C24 C23 -177.1(2)
C21 N25 C24 C241 178.6(3)
C251 N25 C24 C241 1.4(4)
O12 S1 C1 F12 179.3(3)
O11 S1 C1 F12 53.7(3)
O13 S1 C1 F12 -64.0(3)
O12 S1 C1 F11 -55.3(3)
O11 S1 C1 F11 179.1(3)
O13 S1 C1 F11 61.3(3)
O12 S1 C1 F13 62.1(3)
O11 S1 C1 F13 -63.5(3)
O13 S1 C1 F13 178.8(3)
O22 S2 C2 F22 -176.7(4)
O23 S2 C2 F22 63.7(5)
O21 S2 C2 F22 -58.1(6)
O22 S2 C2 F21 58.8(6)
O23 S2 C2 F21 -60.9(6)
O21 S2 C2 F21 177.3(6)
O22 S2 C2 F23 -57.7(5)
O23 S2 C2 F23 -177.3(5)
O21 S2 C2 F23 60.9(7)
O31 S3 C3 F32 61.1(18)
O33 S3 C3 F32 -54.5(17)
O32 S3 C3 F32 -178.6(14)
O31 S3 C3 F33 -69(2)
O33 S3 C3 F33 175.2(16)
O32 S3 C3 F33 51.0(19)
O31 S3 C3 F31 -173.9(19)
O33 S3 C3 F31 71(2)
O32 S3 C3 F31 -53.6(19)
